data_2005962
loop_
_publ_author_name
'Pizarro, J. L.'
'Arriortua, M. I.'
'Tellitu, I.'
'Bad\'ia, D.'
'Dom\'inguez, E.'
'Ochando, L.'
'Amig\'o, J. M.'
'Debaerdemaeker, T.'

_publ_contact_author
;
   Dr. Jos\'e Luis Pizarro
   Dpto. de Mineralog\'ia y Petrolog\'ia
   Universidad del Pa\'is Vasco
   Apartado 644
   48080 Bilbao
   Spain
;
_publ_section_title
(1<i>R</i>*,3<i>R</i>*,4<i>S</i>*)-4-(<i>tert</i>-Butyldiphenylsilyloxy)-6,7-dimethoxy-1-methyl-3-phenyl-1,2,3,4-tetrahydroisoquinoline
_journal_issue 3
_journal_name_full 'Acta Crystallographica Section C'
_journal_page_first 355
_journal_page_last 358
_journal_paper_doi 10.1107/S0108270196013376
_journal_volume 53
_journal_year 1997
_chemical_formula_moiety 'C34 H39 N O3 Si'
_chemical_formula_sum 'C34 H39 N O3 Si'
_chemical_formula_weight 537.773
_chemical_name_systematic
;
   (1R*,3R*,4S*)-4-Tert-Butyldiphenylsilyloxy-6,7-dimethoxy-1-
   methyl-3-phenyl-1,2,3,4-tetrahydroisoquinoline.
;
_space_group_IT_number 33
_symmetry_cell_setting orthorhombic
_symmetry_space_group_name_Hall 'P 2c -2n'
_symmetry_space_group_name_H-M 'P n a 21'
_audit_creation_method SHELXL
_cell_angle_alpha 90.00
_cell_angle_beta 90.00
_cell_angle_gamma 90.00
_cell_formula_units_Z 4
_cell_length_a 8.181(3)
_cell_length_b 21.020(4)
_cell_length_c 17.402(1)
_cell_measurement_reflns_used 25
_cell_measurement_temperature 293(2)
_cell_measurement_theta_max 17
_cell_measurement_theta_min 9
_cell_volume 2992.5(12)
_computing_cell_refinement 'CAD-4 Software'
_computing_data_collection 'CAD-4 Software (Enraf-Nonius, 1989)'
_computing_data_reduction 'Xtal3.2 (Hall, Flack & Stewart, 1992)'
_computing_molecular_graphics 'ORTEPII (Johnson, 1976)'
_computing_publication_material 'PARST (Nardelli, 1983), SHELXL93'
_computing_structure_refinement 'SHELXL93 (Sheldrick, 1993)'
_computing_structure_solution 'SHELXS86 (Sheldrick, 1990)'
_diffrn_ambient_temperature 293(2)
_diffrn_measurement_device 'Enraf-Nonius CAD-4 diffractometer'
_diffrn_measurement_method \w-2\q
_diffrn_radiation_monochromator graphite
_diffrn_radiation_source 'fine-focus sealed tube'
_diffrn_radiation_type MoK\a
_diffrn_radiation_wavelength 0.71069
_diffrn_reflns_av_R_equivalents 0.008
_diffrn_reflns_av_sigmaI/netI 0.0131
_diffrn_reflns_limit_h_max 9
_diffrn_reflns_limit_h_min 0
_diffrn_reflns_limit_k_max 22
_diffrn_reflns_limit_k_min 0
_diffrn_reflns_limit_l_max 18
_diffrn_reflns_limit_l_min 0
_diffrn_reflns_number 2794
_diffrn_reflns_theta_max 27.26
_diffrn_reflns_theta_min 1.52
_diffrn_standards_decay_% 3
_diffrn_standards_interval_time 120
_diffrn_standards_number 4
_exptl_absorpt_coefficient_mu 0.113
_exptl_absorpt_correction_type none
_exptl_crystal_colour colourless
_exptl_crystal_density_diffrn 1.194
_exptl_crystal_density_meas ?
_exptl_crystal_description prism
_exptl_crystal_F_000 1152
_exptl_crystal_size_max 0.29
_exptl_crystal_size_mid 0.21
_exptl_crystal_size_min 0.13
_refine_diff_density_max 0.323
_refine_diff_density_min -0.225
_refine_ls_abs_structure_details 'Flack (1983) = 0.08(13)'
_refine_ls_abs_structure_Flack 0.08(13)
_refine_ls_extinction_method none
_refine_ls_goodness_of_fit_all 1.121
_refine_ls_goodness_of_fit_obs 1.126
_refine_ls_hydrogen_treatment 'H atoms riding on C atoms [U~iso~(H) = 1.2U~eq~(C)]'
_refine_ls_matrix_type full
_refine_ls_number_parameters 352
_refine_ls_number_reflns 2628
_refine_ls_number_restraints 1
_refine_ls_restrained_S_all 1.208
_refine_ls_restrained_S_obs 1.126
_refine_ls_R_factor_all 0.0360
_refine_ls_R_factor_obs 0.0305
_refine_ls_shift/esd_max 0.011
_refine_ls_shift/esd_mean 0.002
_refine_ls_structure_factor_coef Fsqd
_refine_ls_weighting_details 'w = 1/[\s^2^(Fo^2^)+(0.0528P)^2^+0.4280P] where P=(Fo^2^+2Fc^2^)/3'
_refine_ls_weighting_scheme calc
_refine_ls_wR_factor_all 0.0925
_refine_ls_wR_factor_obs 0.0829
_reflns_number_observed 2473
_reflns_number_total 2643
_reflns_observed_criterion >2sigma(I)
_cod_data_source_file ab1410.cif
_cod_data_source_block compound_AMI50
_cod_depositor_comments
;
The following automatic conversions were performed:
'_symmetry_cell_setting' value 'Orthorhombic' changed to 'orthorhombic'
according to '/home/saulius/struct/CIF-dictionaries/cif_core.dic'
dictionary named 'cif_core.dic' version 2.4.1 from 2010-06-29.

Automatic conversion script
Id: cif_fix_enum 1527 2010-12-29 10:47:43Z saulius 

The following automatic conversions were performed:

'_symmetry_cell_setting' value 'Orthorhombic' changed to
'orthorhombic' according to
/home/saulius/struct/CIF-dictionaries/cif_core.dic dictionary named
'cif_core.dic' version 2.4.1 from 2010-06-29.

Automatic conversion script
Id: cif_fix_values 1715 2011-07-08 13:25:40Z adriana 

The following automatic conversions were performed:

'_exptl_crystal_density_meas' value 'not measured' was changed to '?'
- the value is perceived as not measured.

Automatic conversion script
Id: cif_fix_values 3008 2015-01-20 13:52:24Z robertas 

The following automatic conversions were performed:

'_refine_ls_weighting_scheme' value 'calc w =
1/[\s^2^(Fo^2^)+(0.0528P)^2^+0.4280P] where P=(Fo^2^+2Fc^2^)/3' was
changed to 'calc'. New tag '_refine_ls_weighting_details' was
created. The value of the new tag was set to 'w =
1/[\s^2^(Fo^2^)+(0.0528P)^2^+0.4280P] where P=(Fo^2^+2Fc^2^)/3'.

Automatic conversion script
Id: cif_fix_values 3143 2015-03-26 13:38:13Z robertas 
;
_cod_original_cell_volume 2992.0(10)
_cod_database_code 2005962

loop_
_symmetry_equiv_pos_as_xyz
'x, y, z'
'-x, -y, z+1/2'
'-x+1/2, y+1/2, z+1/2'
'x+1/2, -y+1/2, z'

loop_
_atom_site_aniso_label
_atom_site_aniso_U_11
_atom_site_aniso_U_12
_atom_site_aniso_U_13
_atom_site_aniso_U_22
_atom_site_aniso_U_23
_atom_site_aniso_U_33
Si1 0.0312(3) 0.0007(2) -0.0018(3) 0.0324(3) -0.0021(3) 0.0348(3)
C2 0.0309(11) 0.0007(9) 0.0015(10) 0.0306(12) -0.0012(10) 0.0417(14)
C11 0.0363(12) 0.0040(10) -0.0026(10) 0.0348(12) 0.0033(10) 0.0403(14)
C31 0.076(2) -0.005(2) -0.005(2) 0.052(2) -0.030(2) 0.085(3)
O6 0.0471(11) 0.0138(9) -0.0011(9) 0.0576(12) 0.0106(10) 0.0498(12)
C3 0.0321(11) -0.0006(9) 0.0008(10) 0.0322(11) -0.0041(9) 0.0355(14)
C33 0.047(2) -0.0183(13) -0.001(2) 0.063(2) -0.005(2) 0.084(2)
C12 0.0366(13) 0.0084(10) -0.0017(11) 0.0398(13) -0.0038(11) 0.0397(14)
C7 0.0356(12) 0.0067(10) 0.0046(11) 0.0420(14) -0.0034(10) 0.042(2)
C19 0.0429(14) -0.0015(12) 0.0003(12) 0.051(2) -0.0017(12) 0.0412(15)
N10 0.0450(12) 0.0010(9) 0.0032(10) 0.0484(12) 0.0100(10) 0.0374(11)
C24 0.0380(12) 0.0011(10) -0.0028(11) 0.0363(12) -0.0013(10) 0.0386(14)
C6 0.0369(13) 0.0029(10) -0.0025(11) 0.0355(12) 0.0027(11) 0.0437(14)
O5 0.0494(11) 0.0051(9) 0.0049(9) 0.0699(13) 0.0131(9) 0.0382(10)
C13 0.057(2) -0.0072(13) -0.0029(13) 0.048(2) -0.0024(12) 0.044(2)
C25 0.0463(14) 0.0013(11) -0.0002(12) 0.0466(15) -0.0034(12) 0.042(2)
C30 0.0418(14) -0.0049(11) -0.0080(12) 0.0413(14) -0.0041(12) 0.053(2)
C8 0.0364(12) -0.0011(10) 0.0010(10) 0.0365(12) -0.0005(10) 0.0359(13)
C26 0.068(2) -0.0101(14) -0.0037(14) 0.052(2) 0.0013(12) 0.038(2)
C29 0.0445(15) 0.0056(12) -0.0006(12) 0.0491(15) 0.0025(12) 0.046(2)
O1 0.0369(8) 0.0003(7) 0.0030(8) 0.0327(8) -0.0039(7) 0.0505(10)
C4 0.0346(12) -0.0019(10) 0.0052(11) 0.0396(13) -0.0056(11) 0.0388(14)
C14 0.074(2) -0.013(2) -0.001(2) 0.049(2) -0.0028(15) 0.067(2)
C5 0.0398(13) -0.0040(10) 0.0016(11) 0.0410(14) 0.0043(11) 0.0371(15)
C9 0.0380(13) 0.0051(11) 0.0046(11) 0.053(2) 0.0004(11) 0.0364(13)
C18 0.0363(12) 0.0009(10) 0.0032(11) 0.0361(12) -0.0035(10) 0.0406(13)
C28 0.050(2) 0.0114(13) -0.0127(14) 0.053(2) 0.0024(14) 0.060(2)
C17 0.064(2) 0.0044(14) -0.0029(14) 0.052(2) -0.0031(13) 0.043(2)
C27 0.063(2) -0.0007(14) -0.0198(15) 0.051(2) 0.0078(13) 0.050(2)
C22 0.0403(15) -0.0117(13) -0.0018(14) 0.053(2) -0.004(2) 0.073(2)
C21 0.060(2) -0.0157(14) 0.017(2) 0.050(2) -0.0026(15) 0.064(2)
C20 0.064(2) -0.0046(14) 0.0049(14) 0.056(2) 0.0038(13) 0.044(2)
C23 0.0434(14) -0.0049(12) -0.0081(13) 0.0430(14) -0.0006(12) 0.055(2)
C91 0.0406(15) -0.002(2) 0.0056(14) 0.126(3) 0.025(2) 0.048(2)
C61 0.057(2) 0.040(2) 0.007(2) 0.095(3) 0.017(2) 0.068(2)
C15 0.079(2) -0.011(2) -0.014(2) 0.057(2) -0.023(2) 0.077(2)
C51 0.066(2) 0.025(2) 0.020(2) 0.152(4) 0.029(2) 0.047(2)
C16 0.095(3) 0.002(2) -0.016(2) 0.069(2) -0.017(2) 0.050(2)
C32 0.080(2) -0.024(2) -0.040(2) 0.081(2) 0.008(2) 0.076(2)

loop_
_atom_site_label
_atom_site_occupancy
_atom_site_fract_x
_atom_site_fract_y
_atom_site_fract_z
_atom_site_U_iso_or_equiv
_atom_site_thermal_displace_type
_atom_site_calc_flag
_atom_site_refinement_flags
_atom_site_type_symbol
Si1 1 0.71870(7) 0.07879(3) 0.01376(4) 0.0328(2) Uani d . Si
C2 1 0.7930(3) -0.04311(11) -0.03817(15) 0.0344(5) Uani d . C
H2 1 0.6848(3) -0.05257(11) -0.01696(15) 0.041 Uiso calc R H
C11 1 0.7918(3) -0.05224(11) -0.12508(15) 0.0371(5) Uani d . C
H11 1 0.7250(3) -0.01777(11) -0.14637(15) 0.045 Uiso calc R H
C31 1 0.7822(5) 0.1984(2) 0.0801(3) 0.0709(10) Uani d . C
H311 1 0.7360(5) 0.2155(2) 0.0338(3) 0.085 Uiso calc R H
H312 1 0.8604(5) 0.2279(2) 0.1006(3) 0.085 Uiso calc R H
H313 1 0.6969(5) 0.1915(2) 0.1170(3) 0.085 Uiso calc R H
O6 1 1.2677(2) -0.19340(10) 0.11388(12) 0.0515(5) Uani d . O
C3 1 0.9201(3) -0.08491(11) -0.00079(14) 0.0333(5) Uani d . C
C33 1 1.0079(4) 0.1481(2) 0.0056(2) 0.0646(9) Uani d . C
H331 1 0.9643(4) 0.1650(2) -0.0414(2) 0.077 Uiso calc R H
H332 1 1.0648(4) 0.1091(2) -0.0049(2) 0.077 Uiso calc R H
H333 1 1.0822(4) 0.1783(2) 0.0277(2) 0.077 Uiso calc R H
C12 1 0.7155(3) -0.11440(12) -0.1528(2) 0.0387(6) Uani d . C
C7 1 1.1721(3) -0.14359(12) -0.0042(2) 0.0399(6) Uani d . C
H7 1 1.2617(3) -0.15881(12) -0.0315(2) 0.048 Uiso calc R H
C19 1 0.6022(3) 0.01390(13) 0.1485(2) 0.0452(6) Uani d . C
H19 1 0.7071(3) 0.02006(13) 0.1677(2) 0.054 Uiso calc R H
N10 1 0.9577(3) -0.04361(11) -0.15585(14) 0.0436(5) Uani d . N
H10 1 0.9827(3) -0.01409(11) -0.18797(14) 0.052 Uiso calc R H
C24 1 0.6154(3) 0.12406(11) -0.0657(2) 0.0376(5) Uani d . C
C6 1 1.1572(3) -0.15859(12) 0.0722(2) 0.0387(5) Uani d . C
O5 1 1.0147(2) -0.15495(11) 0.18913(12) 0.0525(5) Uani d . O
C13 1 0.6607(4) -0.16255(13) -0.1050(2) 0.0498(7) Uani d . C
H13 1 0.6764(4) -0.15917(13) -0.0522(2) 0.060 Uiso calc R H
C25 1 0.6877(3) 0.12840(13) -0.1383(2) 0.0451(6) Uani d . C
H25 1 0.7804(3) 0.10426(13) -0.1485(2) 0.054 Uiso calc R H
C30 1 0.8672(3) 0.13519(13) 0.0622(2) 0.0454(6) Uani d . C
C8 1 1.0560(3) -0.10595(12) -0.04241(14) 0.0362(5) Uani d . C
C26 1 0.6262(4) 0.16727(14) -0.1953(2) 0.0529(7) Uani d . C
H26 1 0.6782(4) 0.16975(14) -0.2427(2) 0.063 Uiso calc R H
C29 1 0.4735(3) 0.16041(13) -0.0539(2) 0.0465(6) Uani d . C
H29 1 0.4211(3) 0.15852(13) -0.0065(2) 0.056 Uiso calc R H
O1 1 0.8361(2) 0.02221(8) -0.02246(11) 0.0400(4) Uani d . O
C4 1 0.9026(3) -0.10136(12) 0.0767(2) 0.0377(5) Uani d . C
H4 1 0.8110(3) -0.08758(12) 0.1037(2) 0.045 Uiso calc R H
C14 1 0.5828(4) -0.2156(2) -0.1346(2) 0.0631(9) Uani d . C
H14 1 0.5467(4) -0.2475(2) -0.1016(2) 0.076 Uiso calc R H
C5 1 1.0188(3) -0.13767(12) 0.11375(15) 0.0393(6) Uani d . C
C9 1 1.0769(3) -0.09005(13) -0.1267(2) 0.0424(6) Uani d . C
H9 1 1.0623(3) -0.12950(13) -0.1559(2) 0.051 Uiso calc R H
C18 1 0.5611(3) 0.03995(11) 0.0771(2) 0.0377(5) Uani d . C
C28 1 0.4098(4) 0.19894(15) -0.1110(2) 0.0544(8) Uani d . C
H28 1 0.3152(4) 0.22231(15) -0.1018(2) 0.065 Uiso calc R H
C17 1 0.6930(4) -0.12135(15) -0.2312(2) 0.0530(7) Uani d . C
H17 1 0.7303(4) -0.09002(15) -0.2646(2) 0.064 Uiso calc R H
C27 1 0.4858(4) 0.20271(14) -0.1811(2) 0.0548(8) Uani d . C
H27 1 0.4434(4) 0.22899(14) -0.2192(2) 0.066 Uiso calc R H
C22 1 0.2899(4) -0.00623(14) 0.0935(2) 0.0555(8) Uani d . C
H22 1 0.1847(4) -0.01275(14) 0.0748(2) 0.067 Uiso calc R H
C21 1 0.3345(4) -0.03112(15) 0.1637(2) 0.0581(8) Uani d . C
H21 1 0.2601(4) -0.05467(15) 0.1924(2) 0.070 Uiso calc R H
C20 1 0.4912(4) -0.02066(14) 0.1909(2) 0.0546(7) Uani d . C
H20 1 0.5219(4) -0.03713(14) 0.2384(2) 0.066 Uiso calc R H
C23 1 0.4019(3) 0.02864(13) 0.0506(2) 0.0471(6) Uani d . C
H23 1 0.3704(3) 0.04486(13) 0.0032(2) 0.057 Uiso calc R H
C91 1 1.2481(4) -0.0644(2) -0.1447(2) 0.0715(10) Uani d . C
H913 1 1.2559(4) -0.0549(2) -0.1985(2) 0.086 Uiso calc R H
H912 1 1.3283(4) -0.0959(2) -0.1314(2) 0.086 Uiso calc R H
H911 1 1.2673(4) -0.0264(2) -0.1155(2) 0.086 Uiso calc R H
C61 1 1.4258(4) -0.2022(2) 0.0815(2) 0.0735(10) Uani d . C
H613 1 1.4915(4) -0.2272(2) 0.1158(2) 0.088 Uiso calc R H
H612 1 1.4765(4) -0.1615(2) 0.0737(2) 0.088 Uiso calc R H
H611 1 1.4161(4) -0.2238(2) 0.0331(2) 0.088 Uiso calc R H
C15 1 0.5585(5) -0.2214(2) -0.2122(2) 0.0711(10) Uani d . C
H15 1 0.5041(5) -0.2566(2) -0.2320(2) 0.085 Uiso calc R H
C51 1 0.8831(5) -0.1316(2) 0.2337(2) 0.0884(14) Uani d . C
H511 1 0.8933(5) -0.1468(2) 0.2855(2) 0.106 Uiso calc R H
H512 1 0.7817(5) -0.1462(2) 0.2123(2) 0.106 Uiso calc R H
H513 1 0.8849(5) -0.0859(2) 0.2336(2) 0.106 Uiso calc R H
C16 1 0.6148(5) -0.1750(2) -0.2602(2) 0.0711(10) Uani d . C
H16 1 0.6007(5) -0.1793(2) -0.3130(2) 0.085 Uiso calc R H
C32 1 0.9408(5) 0.1089(2) 0.1364(2) 0.0790(12) Uani d . C
H321 1 0.9943(5) 0.0692(2) 0.1259(2) 0.095 Uiso calc R H
H322 1 0.8555(5) 0.1023(2) 0.1734(2) 0.095 Uiso calc R H
H323 1 1.0188(5) 0.1387(2) 0.1565(2) 0.095 Uiso calc R H

loop_
_atom_type_symbol
_atom_type_description
_atom_type_scat_dispersion_real
_atom_type_scat_dispersion_imag
_atom_type_scat_source
C C 0.0033 0.0016 'International Tables Vol C Tables 4.2.6.8 and 6.1.1.4'
H H 0.0000 0.0000 'International Tables Vol C Tables 4.2.6.8 and 6.1.1.4'
N N 0.0061 0.0033 'International Tables Vol C Tables 4.2.6.8 and 6.1.1.4'
O O 0.0106 0.0060 'International Tables Vol C Tables 4.2.6.8 and 6.1.1.4'
Si Si 0.0817 0.0704 'International Tables Vol C Tables 4.2.6.8 and 6.1.1.4'

loop_
_geom_angle_atom_site_label_1
_geom_angle_atom_site_label_2
_geom_angle_atom_site_label_3
_geom_angle
_geom_angle_publ_flag
O1 Si1 C24 110.20(10) yes
O1 Si1 C18 108.00(10) yes
C24 Si1 C18 110.00(10) yes
O1 Si1 C30 104.30(10) yes
C24 Si1 C30 107.40(10) yes
C18 Si1 C30 116.70(10) yes
O1 C2 C3 107.7(2) yes
O1 C2 C11 108.0(2) yes
C3 C2 C11 111.0(2) yes
O1 C2 H2 110.0 ?
C3 C2 H2 110.0 ?
C11 C2 H2 110.0 ?
N10 C11 C2 109.9(2) yes
N10 C11 C12 111.6(2) yes
C2 C11 C12 115.1(2) yes
N10 C11 H11 106.6 ?
C2 C11 H11 106.6 ?
C12 C11 H11 106.6 ?
C30 C31 H311 109.5 ?
C30 C31 H312 109.5 ?
H311 C31 H312 109.5 ?
C30 C31 H313 109.5 ?
H311 C31 H313 109.5 ?
H312 C31 H313 109.5 ?
C6 O6 C61 117.3(2) yes
C8 C3 C4 120.2(2) no
C8 C3 C2 120.6(2) no
C4 C3 C2 119.2(2) no
C30 C33 H331 109.5 ?
C30 C33 H332 109.5 ?
H331 C33 H332 109.5 ?
C30 C33 H333 109.5 ?
H331 C33 H333 109.5 ?
H332 C33 H333 109.5 ?
C13 C12 C17 118.1(3) no
C13 C12 C11 124.7(2) no
C17 C12 C11 117.1(3) no
C6 C7 C8 121.9(2) no
C6 C7 H7 119.0(2) ?
C8 C7 H7 119.01 ?
C20 C19 C18 121.6(3) no
C20 C19 H19 119.2 ?
C18 C19 H19 119.2 ?
C9 N10 C11 113.9(2) yes
C9 N10 H10 123.1 ?
C11 N10 H10 123.1 ?
C25 C24 C29 116.5(2) no
C25 C24 Si1 120.5(2) no
C29 C24 Si1 122.7(2) no
O6 C6 C7 125.2(2) no
O6 C6 C5 115.1(2) no
C7 C6 C5 119.7(2) no
C5 O5 C51 117.0(2) yes
C12 C13 C14 121.0(3) no
C12 C13 H13 119.5 ?
C14 C13 H13 119.5 ?
C26 C25 C24 122.3(3) no
C26 C25 H25 118.9 ?
C24 C25 H25 118.9 ?
C32 C30 C31 108.8(3) yes
C32 C30 C33 108.1(3) yes
C31 C30 C33 108.4(3) no
C32 C30 Si1 113.7(2) yes
C31 C30 Si1 110.0(2) yes
C33 C30 Si1 107.7(2) yes
C3 C8 C7 118.1(2) no
C3 C8 C9 121.5(2) no
C7 C8 C9 120.5(2) no
C25 C26 C27 119.4(3) no
C25 C26 H26 120.3 ?
C27 C26 H26 120.3 ?
C28 C29 C24 121.7(3) no
C28 C29 H29 119.1 ?
C24 C29 H29 119.1 ?
C2 O1 Si1 127.90(10) yes
C5 C4 C3 121.1(2) no
C5 C4 H4 119.5 ?
C3 C4 H4 119.5 ?
C15 C14 C13 120.3(3) no
C15 C14 H14 119.9 ?
C13 C14 H14 119.9 ?
O5 C5 C4 125.5(2) no
O5 C5 C6 115.4(2) no
C4 C5 C6 119.0(2) no
N10 C9 C8 113.9(2) yes
N10 C9 C91 107.6(2) yes
C8 C9 C91 112.3(2) yes
N10 C9 H9 107.6 ?
C8 C9 H9 107.6 ?
C91 C9 H9 107.6 ?
C19 C18 C23 116.7(2) no
C19 C18 Si1 121.7(2) no
C23 C18 Si1 121.2(2) no
C27 C28 C29 120.1(3) no
C27 C28 H28 120.0 ?
C29 C28 H28 120.0 ?
C16 C17 C12 120.3(3) no
C16 C17 H17 119.8 ?
C12 C17 H17 119.8 ?
C28 C27 C26 120.1(3) no
C28 C27 H27 120.0 ?
C26 C27 H27 120.0 ?
C21 C22 C23 120.1(3) no
C21 C22 H22 120.0 ?
C23 C22 H22 120.0 ?
C22 C21 C20 119.2(3) no
C22 C21 H21 120.4 ?
C20 C21 H21 120.4 ?
C21 C20 C19 120.7(3) no
C21 C20 H20 119.7 ?
C19 C20 H20 119.7 ?
C22 C23 C18 121.7(3) no
C22 C23 H23 119.2 ?
C18 C23 H23 119.2 ?
C9 C91 H913 109.5 ?
C9 C91 H912 109.5 ?
H913 C91 H912 109.5 ?
C9 C91 H911 109.5 ?
H913 C91 H911 109.5 ?
H912 C91 H911 109.5 ?
O6 C61 H613 109.5 ?
O6 C61 H612 109.5 ?
H613 C61 H612 109.5 ?
O6 C61 H611 109.5 ?
H613 C61 H611 109.5 ?
H612 C61 H611 109.5 ?
C16 C15 C14 119.5(3) no
C16 C15 H15 120.3 ?
C14 C15 H15 120.3 ?
O5 C51 H511 109.5 ?
O5 C51 H512 109.5 ?
H511 C51 H512 109.5 ?
O5 C51 H513 109.5 ?
H511 C51 H513 109.5 ?
H512 C51 H513 109.5 ?
C15 C16 C17 120.8(3) no
C15 C16 H16 119.6 ?
C17 C16 H16 119.6 ?
C30 C32 H321 109.5 ?
C30 C32 H322 109.5 ?
H321 C32 H322 109.5 ?
C30 C32 H323 109.5 ?
H321 C32 H323 109.5 ?
H322 C32 H323 109.5 ?

loop_
_geom_bond_atom_site_label_1
_geom_bond_atom_site_label_2
_geom_bond_site_symmetry_2
_geom_bond_distance
_geom_bond_publ_flag
Si1 O1 . 1.653(2) yes
Si1 C24 . 1.879(3) yes
Si1 C18 . 1.882(3) yes
Si1 C30 . 1.896(3) yes
C2 O1 . 1.444(3) yes
C2 C3 . 1.509(3) yes
C2 C11 . 1.525(4) yes
C2 H2 . 0.98 ?
C11 N10 . 1.470(3) yes
C11 C12 . 1.526(3) yes
C11 H11 . 0.98 ?
C31 C30 . 1.532(4) yes
C31 H311 . 0.96 ?
C31 H312 . 0.96 ?
C31 H313 . 0.96 ?
O6 C6 . 1.370(3) yes
O6 C61 . 1.423(4) yes
C3 C8 . 1.398(3) yes
C3 C4 . 1.399(4) no
C33 C30 . 1.539(4) yes
C33 H331 . 0.96 ?
C33 H332 . 0.96 ?
C33 H333 . 0.96 ?
C12 C13 . 1.385(4) no
C12 C17 . 1.384(4) no
C7 C6 . 1.372(4) no
C7 C8 . 1.404(4) no
C7 H7 . 0.93 ?
C19 C20 . 1.378(4) no
C19 C18 . 1.398(4) no
C19 H19 . 0.93 ?
N10 C9 . 1.470(3) yes
N10 H10 . 0.86 ?
C24 C25 . 1.398(4) no
C24 C29 . 1.405(4) no
C6 C5 . 1.413(4) no
O5 C5 . 1.362(3) yes
O5 C51 . 1.415(4) yes
C13 C14 . 1.384(4) no
C13 H13 . 0.93 ?
C25 C26 . 1.380(4) no
C25 H25 . 0.93 ?
C30 C32 . 1.527(5) yes
C8 C9 . 1.514(4) yes
C26 C27 . 1.392(5) no
C26 H26 . 0.93 ?
C29 C28 . 1.384(4) no
C29 H29 . 0.93 ?
C4 C5 . 1.380(4) no
C4 H4 . 0.93 ?
C14 C15 . 1.371(5) no
C14 H14 . 0.93 ?
C9 C91 . 1.533(4) yes
C9 H9 . 0.98 ?
C18 C23 . 1.401(4) no
C28 C27 . 1.372(5) no
C28 H28 . 0.93 ?
C17 C16 . 1.392(5) no
C17 H17 . 0.93 ?
C27 H27 . 0.93 ?
C22 C21 . 1.377(5) no
C22 C23 . 1.391(4) no
C22 H22 . 0.93 ?
C21 C20 . 1.385(5) no
C21 H21 . 0.93 ?
C20 H20 . 0.93 ?
C23 H23 . 0.93 ?
C91 H911 . 0.96 ?
C91 H912 . 0.96 ?
C91 H913 . 0.96 ?
C61 H611 . 0.96 ?
C61 H612 . 0.96 ?
C61 H613 . 0.96 ?
C15 C16 . 1.364(6) no
C15 H15 . 0.93 ?
C51 H511 . 0.96 ?
C51 H512 . 0.96 ?
C51 H513 . 0.96 ?
C16 H16 . 0.93 ?
C32 H321 . 0.96 ?
C32 H322 . 0.96 ?
C32 H323 . 0.96 ?
